data_2021957
loop_
_publ_author_name
'Savchenkov, Anton'
'Demina, Ludmila'
'Safonov, Alexey'
'Grigoriev, Mikhail'
'Solovov, Roman'
'Abkhalimov, Evgeny'

_publ_section_title
;
 Syntheses and crystal structures of new aurate salts of adenine or
 guanine nucleobases
;
_journal_coeditor_code JX3049
_journal_issue 2
_journal_name_full 'Acta Crystallographica Section C'
_journal_page_first
;
;
_journal_paper_doi 10.1107/S2053229619016656
_journal_volume 76
_journal_year 2020
_chemical_formula_iupac '(C5 H6 N5 O) [Au Cl4], 0.5H2 O'
_chemical_formula_moiety 'C5 H6 N5 O +, Au Cl4 -, 0.5H2 O'
_chemical_formula_sum 'C5 H7 Au Cl4 N5 O1.5'
_chemical_formula_weight 499.92
_chemical_name_systematic
;
2-Amino-6-oxo-6,7-dihydro-1<i>H</i>-purin-9-ium
tetrachloridogold(III) hemihydrate
;
_space_group_crystal_system triclinic
_space_group_IT_number 2
_space_group_name_Hall '-P 1'
_space_group_name_H-M_alt 'P -1'
_atom_sites_solution_hydrogens mixed
_audit_creation_method SHELXL-2018/3
_cell_angle_alpha 84.918(2)
_cell_angle_beta 84.475(2)
_cell_angle_gamma 85.6490(10)
_cell_formula_units_Z 4
_cell_length_a 8.1408(2)
_cell_length_b 11.9063(4)
_cell_length_c 12.4678(4)
_cell_measurement_reflns_used 9858
_cell_measurement_temperature 100(2)
_cell_measurement_theta_max 35.30
_cell_measurement_theta_min 2.88
_cell_volume 1195.35(6)
_computing_cell_refinement
;
SAINT-Plus (Bruker, 2012)
;
_computing_data_collection
;
APEX2 (Bruker, 2012)
;
_computing_data_reduction
;
SAINT-Plus (Bruker, 2012)
;
_computing_molecular_graphics
;
<i>Mercury</i> (Macrae <i>et al.</i>, 2020) and
<i>VESTA 3</i> (Momma & Izumi, 2011).
;
_computing_publication_material
;
SHELXL2018 (Sheldrick, 2015)
;
_computing_structure_refinement
;
SHELXL2018 (Sheldrick, 2015)
;
_computing_structure_solution
;
SHELXS97 (Sheldrick, 2008)
;
_diffrn_ambient_temperature 100(2)
_diffrn_measured_fraction_theta_full 0.995
_diffrn_measured_fraction_theta_max 0.998
_diffrn_measurement_device_type 'Bruker Kappa APEXII area-detector'
_diffrn_measurement_method '\w and \f scans'
_diffrn_radiation_type MoK\a
_diffrn_radiation_wavelength 0.71073
_diffrn_reflns_av_R_equivalents 0.0516
_diffrn_reflns_av_unetI/netI 0.0463
_diffrn_reflns_limit_h_max 13
_diffrn_reflns_limit_h_min -13
_diffrn_reflns_limit_k_max 19
_diffrn_reflns_limit_k_min -19
_diffrn_reflns_limit_l_max 20
_diffrn_reflns_limit_l_min -18
_diffrn_reflns_number 39106
_diffrn_reflns_theta_full 25.242
_diffrn_reflns_theta_max 35.000
_diffrn_reflns_theta_min 4.128
_exptl_absorpt_coefficient_mu 13.191
_exptl_absorpt_correction_T_max 0.178
_exptl_absorpt_correction_T_min 0.098
_exptl_absorpt_correction_type multi-scan
_exptl_absorpt_process_details
;
(SADABS; Bruker, 2008)
;
_exptl_crystal_colour yellow
_exptl_crystal_density_diffrn 2.778
_exptl_crystal_description fragment
_exptl_crystal_F_000 924
_exptl_crystal_size_max 0.360
_exptl_crystal_size_mid 0.240
_exptl_crystal_size_min 0.200
_refine_diff_density_max 2.358
_refine_diff_density_min -3.735
_refine_ls_extinction_method none
_refine_ls_goodness_of_fit_ref 1.035
_refine_ls_hydrogen_treatment mixed
_refine_ls_matrix_type full
_refine_ls_number_parameters 334
_refine_ls_number_reflns 10495
_refine_ls_number_restraints 13
_refine_ls_restrained_S_all 1.034
_refine_ls_R_factor_all 0.0326
_refine_ls_R_factor_gt 0.0266
_refine_ls_shift/su_max 0.003
_refine_ls_shift/su_mean 0.000
_refine_ls_structure_factor_coef Fsqd
_refine_ls_weighting_details 'w=1/[\s^2^(Fo^2^)+(0.0247P)^2^+0.1971P] where P=(Fo^2^+2Fc^2^)/3'
_refine_ls_weighting_scheme calc
_refine_ls_wR_factor_gt 0.0637
_refine_ls_wR_factor_ref 0.0661
_reflns_number_gt 9184
_reflns_number_total 10495
_reflns_threshold_expression 'I > 2\s(I)'
_cod_data_source_file jx3049sup1.cif
_cod_data_source_block HGuAu
_cod_original_cell_volume 1195.36(6)
_cod_original_formula_sum 'C5 H7 Au Cl4 N5 O1.50'
_cod_database_code 2021957
_shelx_space_group_comment
;
The symmetry employed for this shelxl refinement is uniquely defined
by the following loop, which should always be used as a source of
symmetry information in preference to the above space-group names.
They are only intended as comments.
;
_shelx_estimated_absorpt_t_min 0.088
_shelx_estimated_absorpt_t_max 0.178

loop_
_space_group_symop_operation_xyz
'x, y, z'
'-x, -y, -z'

loop_
_atom_site_type_symbol
_atom_site_label
_atom_site_fract_x
_atom_site_fract_y
_atom_site_fract_z
_atom_site_U_iso_or_equiv
_atom_site_adp_type
_atom_site_calc_flag
_atom_site_occupancy
Au Au1 0.12774(2) 0.13682(2) 0.48622(2) 0.00959(3) Uani d 1
Au Au2 0.48231(2) 0.75048(2) 0.01255(2) 0.00914(3) Uani d 1
Cl Cl1 -0.05064(9) 0.18590(6) 0.63012(6) 0.01706(13) Uani d 1
Cl Cl2 0.03630(9) 0.29452(6) 0.38464(6) 0.01504(12) Uani d 1
Cl Cl3 0.30987(8) 0.08884(6) 0.34522(6) 0.01522(12) Uani d 1
Cl Cl4 0.22276(9) -0.01798(6) 0.58943(6) 0.01597(12) Uani d 1
Cl Cl5 0.31180(8) 0.81101(6) 0.15607(6) 0.01449(11) Uani d 1
Cl Cl6 0.41225(8) 0.91431(5) -0.08714(5) 0.01345(11) Uani d 1
Cl Cl7 0.64948(9) 0.69374(6) -0.13226(6) 0.01515(12) Uani d 1
Cl Cl8 0.56072(9) 0.58744(6) 0.11203(6) 0.01559(12) Uani d 1
O O11 0.1170(3) 0.44120(17) 0.68403(17) 0.0173(4) Uani d 1
O O21 0.7497(3) 0.83893(17) 0.15992(17) 0.0157(4) Uani d 1
O O1W 0.6663(3) 0.2478(2) 0.28312(18) 0.0190(4) Uani d 1
H H1A 0.672(5) 0.3174(16) 0.273(3) 0.029 Uiso d 1
H H1B 0.594(4) 0.228(3) 0.248(3) 0.029 Uiso d 1
N N11 0.2913(3) 0.5778(2) 0.3389(2) 0.0158(5) Uani d 1
H H11A 0.358(4) 0.573(3) 0.281(2) 0.019 Uiso d 1
H H11B 0.210(3) 0.630(2) 0.345(3) 0.019 Uiso d 1
N N12 0.2122(3) 0.50429(19) 0.51238(18) 0.0114(4) Uani d 1
H H12A 0.150(4) 0.566(2) 0.519(3) 0.014 Uiso d 1
N N13 0.4340(3) 0.41643(19) 0.4046(2) 0.0126(4) Uani d 1
N N14 0.3906(3) 0.24492(19) 0.65180(19) 0.0117(4) Uani d 1
H H14A 0.332(4) 0.224(3) 0.7144(19) 0.014 Uiso d 1
N N15 0.5468(3) 0.24654(19) 0.49946(19) 0.0121(4) Uani d 1
H H15B 0.627(3) 0.227(3) 0.451(2) 0.015 Uiso d 1
N N21 1.1263(3) 0.5401(2) 0.0942(2) 0.0176(5) Uani d 1
H H21A 1.193(4) 0.507(3) 0.048(3) 0.021 Uiso d 1
H H21B 1.082(5) 0.512(3) 0.156(2) 0.021 Uiso d 1
N N22 0.9391(3) 0.69180(19) 0.1222(2) 0.0136(4) Uani d 1
H H22A 0.920(5) 0.650(3) 0.1844(19) 0.016 Uiso d 1
N N23 1.1137(3) 0.68313(19) -0.0426(2) 0.0131(4) Uani d 1
N N24 0.8678(3) 0.93946(18) -0.06931(19) 0.0115(4) Uani d 1
H H24A 0.793(3) 0.992(2) -0.052(3) 0.014 Uiso d 1
N N25 1.0572(3) 0.8460(2) -0.16686(19) 0.0137(4) Uani d 1
H H25B 1.135(4) 0.835(3) -0.222(2) 0.016 Uiso d 1
C C11 0.3151(3) 0.4966(2) 0.4181(2) 0.0111(4) Uani d 1
C C12 0.2149(3) 0.4283(2) 0.6037(2) 0.0109(4) Uani d 1
C C13 0.3394(3) 0.3394(2) 0.5874(2) 0.0104(4) Uani d 1
C C14 0.4391(3) 0.3403(2) 0.4912(2) 0.0099(4) Uani d 1
C C15 0.5137(3) 0.1906(2) 0.5971(2) 0.0125(4) Uani d 1
H H15A 0.570649 0.122285 0.622670 0.015 Uiso calc 1
C C21 1.0606(3) 0.6398(2) 0.0551(2) 0.0125(4) Uani d 1
C C22 0.8583(3) 0.7958(2) 0.0969(2) 0.0115(4) Uani d 1
C C23 0.9150(3) 0.8425(2) -0.0077(2) 0.0103(4) Uani d 1
C C24 1.0351(3) 0.7834(2) -0.0688(2) 0.0111(4) Uani d 1
C C25 0.9558(3) 0.9394(2) -0.1643(2) 0.0144(5) Uani d 1
H H25A 0.948061 0.997021 -0.221797 0.017 Uiso calc 1

loop_
_atom_site_aniso_label
_atom_site_aniso_U_11
_atom_site_aniso_U_22
_atom_site_aniso_U_33
_atom_site_aniso_U_12
_atom_site_aniso_U_13
_atom_site_aniso_U_23
Au1 0.00965(4) 0.00832(4) 0.01038(5) 0.00044(3) -0.00084(3) 0.00055(3)
Au2 0.00924(4) 0.00878(4) 0.00888(5) 0.00051(3) -0.00096(3) 0.00131(3)
Cl1 0.0187(3) 0.0154(3) 0.0149(3) 0.0041(2) 0.0039(2) 0.0008(2)
Cl2 0.0182(3) 0.0114(3) 0.0145(3) 0.0039(2) -0.0022(2) 0.0010(2)
Cl3 0.0162(3) 0.0137(3) 0.0139(3) 0.0029(2) 0.0027(2) 0.0018(2)
Cl4 0.0184(3) 0.0126(3) 0.0148(3) 0.0043(2) 0.0009(2) 0.0035(2)
Cl5 0.0159(3) 0.0160(3) 0.0103(3) 0.0029(2) 0.0009(2) 0.0005(2)
Cl6 0.0169(3) 0.0101(2) 0.0123(3) 0.0023(2) -0.0013(2) 0.0020(2)
Cl7 0.0168(3) 0.0138(3) 0.0129(3) 0.0040(2) 0.0021(2) 0.0011(2)
Cl8 0.0173(3) 0.0124(3) 0.0152(3) 0.0026(2) -0.0001(2) 0.0046(2)
O11 0.0188(9) 0.0151(9) 0.0142(9) 0.0078(7) 0.0051(7) 0.0054(7)
O21 0.0168(9) 0.0157(9) 0.0120(9) 0.0045(7) 0.0047(7) 0.0021(7)
O1W 0.0210(10) 0.0234(10) 0.0116(10) 0.0066(8) -0.0013(8) -0.0023(8)
N11 0.0186(11) 0.0145(10) 0.0118(11) 0.0034(8) 0.0004(9) 0.0064(8)
N12 0.0122(9) 0.0120(9) 0.0086(9) 0.0027(7) 0.0006(7) 0.0029(8)
N13 0.0133(9) 0.0118(9) 0.0116(10) 0.0014(7) -0.0001(8) 0.0013(8)
N14 0.0129(9) 0.0107(9) 0.0102(10) 0.0024(7) 0.0011(7) 0.0018(8)
N15 0.0119(9) 0.0129(9) 0.0100(10) 0.0036(7) 0.0020(7) 0.0005(8)
N21 0.0186(11) 0.0116(10) 0.0205(13) 0.0048(8) 0.0001(9) 0.0030(9)
N22 0.0135(9) 0.0123(9) 0.0127(11) 0.0016(7) 0.0008(8) 0.0070(8)
N23 0.0132(9) 0.0118(9) 0.0137(11) 0.0016(7) -0.0014(8) 0.0008(8)
N24 0.0127(9) 0.0100(9) 0.0105(10) 0.0026(7) 0.0003(7) 0.0019(7)
N25 0.0137(10) 0.0187(10) 0.0068(10) 0.0024(8) 0.0019(7) 0.0032(8)
C11 0.0125(10) 0.0119(10) 0.0084(11) -0.0016(8) -0.0019(8) 0.0038(8)
C12 0.0110(10) 0.0117(10) 0.0092(11) 0.0007(8) 0.0000(8) 0.0013(8)
C13 0.0124(10) 0.0087(9) 0.0092(11) 0.0018(8) 0.0005(8) 0.0019(8)
C14 0.0105(9) 0.0105(10) 0.0084(11) 0.0009(7) -0.0011(8) 0.0004(8)
C15 0.0130(10) 0.0119(10) 0.0119(12) 0.0023(8) -0.0007(9) 0.0001(9)
C21 0.0101(10) 0.0116(10) 0.0154(12) 0.0024(8) -0.0031(9) 0.0011(9)
C22 0.0122(10) 0.0124(10) 0.0093(11) -0.0012(8) -0.0004(8) 0.0030(9)
C23 0.0114(10) 0.0083(10) 0.0102(11) 0.0020(8) 0.0007(8) 0.0006(8)
C24 0.0099(10) 0.0117(10) 0.0112(11) -0.0007(8) 0.0007(8) 0.0009(9)
C25 0.0157(11) 0.0156(11) 0.0112(12) -0.0004(9) -0.0013(9) 0.0026(9)

loop_
_atom_type_symbol
_atom_type_description
_atom_type_scat_dispersion_real
_atom_type_scat_dispersion_imag
_atom_type_scat_source
C C 0.0033 0.0016 'International Tables Vol C Tables 4.2.6.8 and 6.1.1.4'
H H 0.0000 0.0000 'International Tables Vol C Tables 4.2.6.8 and 6.1.1.4'
N N 0.0061 0.0033 'International Tables Vol C Tables 4.2.6.8 and 6.1.1.4'
O O 0.0106 0.0060 'International Tables Vol C Tables 4.2.6.8 and 6.1.1.4'
Cl Cl 0.1484 0.1585 'International Tables Vol C Tables 4.2.6.8 and 6.1.1.4'
Au Au -2.0133 8.8022 'International Tables Vol C Tables 4.2.6.8 and 6.1.1.4'

loop_
_geom_angle_atom_site_label_1
_geom_angle_atom_site_label_2
_geom_angle_atom_site_label_3
_geom_angle
Cl3 Au1 Cl4 90.32(2)
Cl3 Au1 Cl1 178.72(3)
Cl4 Au1 Cl1 89.20(3)
Cl3 Au1 Cl2 89.88(3)
Cl4 Au1 Cl2 178.67(2)
Cl1 Au1 Cl2 90.58(3)
Cl7 Au2 Cl6 89.13(2)
Cl7 Au2 Cl5 178.74(2)
Cl6 Au2 Cl5 89.62(2)
Cl7 Au2 Cl8 90.05(3)
Cl6 Au2 Cl8 178.28(2)
Cl5 Au2 Cl8 91.20(2)
H1A O1W H1B 110(3)
C11 N11 H11A 115(3)
C11 N11 H11B 122(2)
H11A N11 H11B 123(4)
C11 N12 C12 125.7(2)
C11 N12 H12A 117(2)
C12 N12 H12A 117(2)
C11 N13 C14 112.4(2)
C15 N14 C13 108.0(2)
C15 N14 H14A 130(2)
C13 N14 H14A 121(2)
C15 N15 C14 108.5(2)
C15 N15 H15B 125(2)
C14 N15 H15B 127(2)
C21 N21 H21A 114(3)
C21 N21 H21B 117(3)
H21A N21 H21B 128(4)
C21 N22 C22 124.5(2)
C21 N22 H22A 111(2)
C22 N22 H22A 124(2)
C21 N23 C24 112.1(2)
C25 N24 C23 108.1(2)
C25 N24 H24A 124(2)
C23 N24 H24A 128(2)
C25 N25 C24 108.7(2)
C25 N25 H25B 122(2)
C24 N25 H25B 129(3)
N13 C11 N11 120.0(2)
N13 C11 N12 123.5(2)
N11 C11 N12 116.5(2)
O11 C12 N12 121.2(2)
O11 C12 C13 128.1(2)
N12 C12 C13 110.7(2)
C14 C13 N14 107.4(2)
C14 C13 C12 119.6(2)
N14 C13 C12 133.1(2)
N13 C14 N15 125.5(2)
N13 C14 C13 128.1(2)
N15 C14 C13 106.4(2)
N14 C15 N15 109.7(2)
N14 C15 H15A 125.1
N15 C15 H15A 125.1
N23 C21 N21 120.0(2)
N23 C21 N22 124.1(2)
N21 C21 N22 116.0(2)
O21 C22 N22 122.1(2)
O21 C22 C23 126.3(2)
N22 C22 C23 111.6(2)
C24 C23 N24 107.6(2)
C24 C23 C22 119.5(2)
N24 C23 C22 132.9(2)
N23 C24 C23 128.2(2)
N23 C24 N25 125.5(2)
C23 C24 N25 106.2(2)
N24 C25 N25 109.5(2)
N24 C25 H25A 125.3
N25 C25 H25A 125.3

loop_
_geom_bond_atom_site_label_1
_geom_bond_atom_site_label_2
_geom_bond_distance
Au1 Cl3 2.2721(7)
Au1 Cl4 2.2817(7)
Au1 Cl1 2.2858(7)
Au1 Cl2 2.2872(7)
Au2 Cl7 2.2741(7)
Au2 Cl6 2.2831(6)
Au2 Cl5 2.2905(7)
Au2 Cl8 2.2918(7)
O11 C12 1.232(3)
O21 C22 1.238(3)
O1W H1A 0.831(17)
O1W H1B 0.827(18)
N11 C11 1.336(3)
N11 H11A 0.862(18)
N11 H11B 0.872(18)
N12 C11 1.382(3)
N12 C12 1.391(3)
N12 H12A 0.868(18)
N13 C11 1.317(3)
N13 C14 1.348(3)
N14 C15 1.318(3)
N14 C13 1.385(3)
N14 H14A 0.901(18)
N15 C15 1.349(3)
N15 C14 1.369(3)
N15 H15B 0.875(18)
N21 C21 1.336(3)
N21 H21A 0.857(18)
N21 H21B 0.868(18)
N22 C21 1.379(4)
N22 C22 1.383(3)
N22 H22A 0.888(18)
N23 C21 1.326(4)
N23 C24 1.340(3)
N24 C25 1.324(3)
N24 C23 1.380(3)
N24 H24A 0.868(18)
N25 C25 1.335(4)
N25 C24 1.377(3)
N25 H25B 0.898(18)
C12 C13 1.422(4)
C13 C14 1.382(3)
C15 H15A 0.9500
C22 C23 1.421(4)
C23 C24 1.370(3)
C25 H25A 0.9500

loop_
_geom_hbond_atom_site_label_D
_geom_hbond_atom_site_label_H
_geom_hbond_atom_site_label_A
_geom_hbond_site_symmetry_A
_geom_hbond_distance_DH
_geom_hbond_distance_HA
_geom_hbond_distance_DA
_geom_hbond_angle_DHA
_geom_hbond_publ_flag
O1W H1B Cl6 2_665 0.827(18) 2.74(3) 3.381(2) 135(3) yes
O1W H1B Cl7 2_665 0.827(18) 2.63(3) 3.325(2) 142(3) yes
N11 H11A Cl8 . 0.862(18) 2.551(19) 3.407(3) 172(3) yes
N11 H11B Cl1 2_566 0.872(18) 2.49(2) 3.334(3) 162(3) yes
N12 H12A Cl2 2_566 0.868(18) 2.47(2) 3.285(2) 156(3) yes
N14 H14A O21 2_666 0.901(18) 1.77(2) 2.656(3) 168(4) yes
N15 H15B Cl4 2_656 0.875(18) 2.76(3) 3.393(2) 131(3) yes
N15 H15B O1W . 0.875(18) 2.09(3) 2.777(3) 135(3) yes
N21 H21A Cl7 2_765 0.857(18) 2.79(4) 3.236(3) 114(3) yes
N21 H21A Cl8 2_765 0.857(18) 2.921(19) 3.775(3) 174(3) yes
N21 H21B O11 2_666 0.868(18) 2.52(3) 3.257(3) 143(3) yes
N22 H22A O11 2_666 0.888(18) 1.899(18) 2.788(3) 178(4) yes
N24 H24A Cl5 2_675 0.868(18) 2.70(3) 3.348(2) 132(3) yes
N24 H24A Cl6 2_675 0.868(18) 2.55(2) 3.343(2) 152(3) yes
N25 H25B Cl4 1_664 0.898(18) 2.87(3) 3.513(2) 130(3) yes
N25 H25B O1W 2_765 0.898(18) 1.96(3) 2.774(3) 150(3) yes

loop_
_geom_torsion_atom_site_label_1
_geom_torsion_atom_site_label_2
_geom_torsion_atom_site_label_3
_geom_torsion_atom_site_label_4
_geom_torsion
C14 N13 C11 N11 -178.8(2)
C14 N13 C11 N12 2.7(4)
C12 N12 C11 N13 -2.2(4)
C12 N12 C11 N11 179.2(3)
C11 N12 C12 O11 -179.3(3)
C11 N12 C12 C13 -0.1(4)
C15 N14 C13 C14 -0.6(3)
C15 N14 C13 C12 -179.3(3)
O11 C12 C13 C14 -179.3(3)
N12 C12 C13 C14 1.6(3)
O11 C12 C13 N14 -0.7(5)
N12 C12 C13 N14 -179.8(3)
C11 N13 C14 N15 178.5(2)
C11 N13 C14 C13 -1.1(4)
C15 N15 C14 N13 -179.6(2)
C15 N15 C14 C13 0.1(3)
N14 C13 C14 N13 179.9(3)
C12 C13 C14 N13 -1.1(4)
N14 C13 C14 N15 0.3(3)
C12 C13 C14 N15 179.2(2)
C13 N14 C15 N15 0.7(3)
C14 N15 C15 N14 -0.5(3)
C24 N23 C21 N21 -179.8(2)
C24 N23 C21 N22 -0.1(4)
C22 N22 C21 N23 -0.6(4)
C22 N22 C21 N21 179.0(3)
C21 N22 C22 O21 179.8(3)
C21 N22 C22 C23 0.5(4)
C25 N24 C23 C24 0.0(3)
C25 N24 C23 C22 -176.6(3)
O21 C22 C23 C24 -179.0(3)
N22 C22 C23 C24 0.3(4)
O21 C22 C23 N24 -2.8(5)
N22 C22 C23 N24 176.5(3)
C21 N23 C24 C23 1.0(4)
C21 N23 C24 N25 -176.4(3)
N24 C23 C24 N23 -178.3(3)
C22 C23 C24 N23 -1.1(4)
N24 C23 C24 N25 -0.4(3)
C22 C23 C24 N25 176.7(2)
C25 N25 C24 N23 178.6(3)
C25 N25 C24 C23 0.7(3)
C23 N24 C25 N25 0.4(3)
C24 N25 C25 N24 -0.7(3)

_cod_database_fobs_code 2021957
